data_4078245
loop_
_publ_author_name
'Beck, Robert'
'Johnson, Samuel A.'

_publ_section_title
;
 Structural Similarities in Dinuclear, Tetranuclear, and Pentanuclear
 Nickel Silyl and Silylene Complexes Obtained via Si--H and Si--C
 Activation
;
_journal_issue 9
_journal_name_full Organometallics
_journal_page_first 3599
_journal_paper_doi 10.1021/om300120x
_journal_volume 31
_journal_year 2012
_chemical_absolute_configuration ad
_chemical_formula_moiety 'C54 H102 Ni4 P4 Si3'
_chemical_formula_sum 'C54 H102 Ni4 P4 Si3'
_chemical_formula_weight 1194.35
_chemical_name_systematic
;
 ?
;
_space_group_IT_number 220
_symmetry_cell_setting cubic
_symmetry_space_group_name_Hall 'I -4bd 2c 3'
_symmetry_space_group_name_H-M 'I -4 3 d'
_atom_sites_solution_hydrogens geom
_atom_sites_solution_primary direct
_atom_sites_solution_secondary difmap
_audit_conform_dict_location ftp://ftp.iucr.org/pub/cif_core.dic
_audit_conform_dict_name cif_core.dic
_audit_conform_dict_version 2.4
_audit_creation_date 2011-08-17T15:13:37-00:00
_audit_creation_method 'WinGX routine CIF_UPDATE'
_cell_angle_alpha 90
_cell_angle_beta 90
_cell_angle_gamma 90
_cell_formula_units_Z 16
_cell_length_a 29.199(3)
_cell_length_b 29.199(3)
_cell_length_c 29.199(3)
_cell_measurement_reflns_used 8032
_cell_measurement_temperature 173(2)
_cell_measurement_theta_max 28.08
_cell_measurement_theta_min 2.18
_cell_volume 24895(4)
_computing_cell_refinement 'Bruker SAINT'
_computing_data_collection 'Bruker SMART'
_computing_data_reduction 'Bruker SAINT, SADABS and XPREP'
_computing_molecular_graphics 'Bruker SHELXTL'
_computing_publication_material 'Bruker SHELXTL'
_computing_structure_refinement 'SHELXL-97 (Sheldrick, 1997)'
_computing_structure_solution 'SHELXS-97 (Sheldrick, 2008)'
_diffrn_ambient_temperature 173(2)
_diffrn_measured_fraction_theta_full 0.995
_diffrn_measured_fraction_theta_max 0.995
_diffrn_measurement_device_type 'Bruker APEX-II CCD'
_diffrn_measurement_method '\w scans'
_diffrn_radiation_monochromator graphite
_diffrn_radiation_type MoK\a
_diffrn_radiation_wavelength 0.71073
_diffrn_reflns_av_R_equivalents 0.0403
_diffrn_reflns_av_unetI/netI 0.0138
_diffrn_reflns_limit_h_max 38
_diffrn_reflns_limit_h_min -37
_diffrn_reflns_limit_k_max 38
_diffrn_reflns_limit_k_min -38
_diffrn_reflns_limit_l_max 38
_diffrn_reflns_limit_l_min -38
_diffrn_reflns_number 133036
_diffrn_reflns_theta_full 28.22
_diffrn_reflns_theta_max 28.22
_diffrn_reflns_theta_min 2.61
_diffrn_standards_number 0
_exptl_absorpt_coefficient_mu 1.384
_exptl_absorpt_correction_T_max 0.6736
_exptl_absorpt_correction_T_min 0.5747
_exptl_absorpt_correction_type multi-scan
_exptl_absorpt_process_details 'SADABS, BRUKER 2001'
_exptl_crystal_colour red
_exptl_crystal_density_diffrn 1.275
_exptl_crystal_density_method 'not measured'
_exptl_crystal_description cube
_exptl_crystal_F_000 10240
_exptl_crystal_size_max 0.45
_exptl_crystal_size_mid 0.4
_exptl_crystal_size_min 0.31
_refine_diff_density_max 0.867
_refine_diff_density_min -0.349
_refine_diff_density_rms 0.067
_refine_ls_abs_structure_details 'Flack H D (1983), Acta Cryst. A39, 876-881'
_refine_ls_abs_structure_Flack -0.012(11)
_refine_ls_extinction_method none
_refine_ls_goodness_of_fit_ref 1.087
_refine_ls_hydrogen_treatment mixed
_refine_ls_matrix_type full
_refine_ls_number_parameters 266
_refine_ls_number_reflns 5059
_refine_ls_number_restraints 0
_refine_ls_restrained_S_all 1.087
_refine_ls_R_factor_all 0.0349
_refine_ls_R_factor_gt 0.0316
_refine_ls_shift/su_max 0.004
_refine_ls_shift/su_mean 0
_refine_ls_structure_factor_coef Fsqd
_refine_ls_weighting_details 'calc w=1/[\s^2^(Fo^2^)+(0.0438P)^2^+36.3969P] where P=(Fo^2^+2Fc^2^)/3'
_refine_ls_weighting_scheme calc
_refine_ls_wR_factor_gt 0.0778
_refine_ls_wR_factor_ref 0.0822
_reflns_number_gt 4833
_reflns_number_total 5059
_reflns_threshold_expression >2sigma(I)
_cod_data_source_file om300120x_si_002.cif
_cod_data_source_block rbq7b
_cod_depositor_comments
;
The following automatic conversions were performed:

'_symmetry_cell_setting' value 'Cubic' changed to 'cubic' according
to /home/saulius/struct/CIF-dictionaries/cif_core.dic dictionary
named 'cif_core.dic' version 2.4.1 from 2010-06-29.

Automatic conversion script
Id: cif_fix_values 1715 2011-07-08 13:25:40Z adriana 
;
_cod_original_cell_volume 24894(5)
_cod_original_sg_symbol_H-M I-43d
_cod_database_code 4078245

loop_
_symmetry_equiv_pos_as_xyz
'x, y, z'
'y+1/4, -x+3/4, -z+1/4'
'-x, -y+1/2, z'
'-y+1/4, x+1/4, -z+3/4'
'-x+1/4, z+1/4, -y+3/4'
'x, -y, -z+1/2'
'-x+3/4, -z+1/4, y+1/4'
'-z+3/4, -y+1/4, x+1/4'
'-x+1/2, y, -z'
'z+1/4, -y+3/4, -x+1/4'
'z, x, y'
'y, z, x'
'-y, -z+1/2, x'
'z, -x, -y+1/2'
'-y+1/2, z, -x'
'-z, -x+1/2, y'
'-z+1/2, x, -y'
'y, -z, -x+1/2'
'-y+3/4, -x+1/4, z+1/4'
'y+1/4, x+1/4, z+1/4'
'x+1/4, -z+3/4, -y+1/4'
'x+1/4, z+1/4, y+1/4'
'-z+1/4, y+1/4, -x+3/4'
'z+1/4, y+1/4, x+1/4'
'x+1/2, y+1/2, z+1/2'
'y+3/4, -x+5/4, -z+3/4'
'-x+1/2, -y+1, z+1/2'
'-y+3/4, x+3/4, -z+5/4'
'-x+3/4, z+3/4, -y+5/4'
'x+1/2, -y+1/2, -z+1'
'-x+5/4, -z+3/4, y+3/4'
'-z+5/4, -y+3/4, x+3/4'
'-x+1, y+1/2, -z+1/2'
'z+3/4, -y+5/4, -x+3/4'
'z+1/2, x+1/2, y+1/2'
'y+1/2, z+1/2, x+1/2'
'-y+1/2, -z+1, x+1/2'
'z+1/2, -x+1/2, -y+1'
'-y+1, z+1/2, -x+1/2'
'-z+1/2, -x+1, y+1/2'
'-z+1, x+1/2, -y+1/2'
'y+1/2, -z+1/2, -x+1'
'-y+5/4, -x+3/4, z+3/4'
'y+3/4, x+3/4, z+3/4'
'x+3/4, -z+5/4, -y+3/4'
'x+3/4, z+3/4, y+3/4'
'-z+3/4, y+3/4, -x+5/4'
'z+3/4, y+3/4, x+3/4'

loop_
_atom_site_label
_atom_site_type_symbol
_atom_site_fract_x
_atom_site_fract_y
_atom_site_fract_z
_atom_site_U_iso_or_equiv
_atom_site_adp_type
_atom_site_occupancy
_atom_site_symmetry_multiplicity
_atom_site_calc_flag
_atom_site_refinement_flags
_atom_site_disorder_assembly
_atom_site_disorder_group
Ni1 Ni 0.216465(11) 0.247819(12) 0.314484(10) 0.02280(8) Uani 1 1 d . A .
Ni2 Ni 0.229378(10) 0.229378(10) 0.229378(10) 0.01780(11) Uani 1 3 d S . .
Si1 Si 0.25412(2) 0.18857(2) 0.28773(2) 0.02166(14) Uani 1 1 d . . .
P1 P 0.22114(2) 0.24439(3) 0.38787(2) 0.02922(15) Uani 1 1 d . . .
P2 P 0.18578(2) 0.18578(2) 0.18578(2) 0.0206(2) Uani 1 3 d S . .
C1 C 0.24899(11) 0.12515(9) 0.30094(9) 0.0294(5) Uani 1 1 d . . .
C2 C 0.20907(13) 0.10563(12) 0.31863(11) 0.0435(7) Uani 1 1 d . . .
H2 H 0.1844 0.1249 0.3276 0.052 Uiso 1 1 calc R . .
C3 C 0.20493(17) 0.05837(14) 0.32329(15) 0.0645(12) Uani 1 1 d . . .
H3 H 0.1776 0.0455 0.3354 0.077 Uiso 1 1 calc R . .
C4 C 0.2408(2) 0.02994(13) 0.31020(17) 0.0762(15) Uani 1 1 d . . .
H4 H 0.2379 -0.0023 0.313 0.091 Uiso 1 1 calc R . .
C5 C 0.28007(17) 0.04846(12) 0.29336(16) 0.0637(12) Uani 1 1 d . . .
H5 H 0.3047 0.029 0.285 0.076 Uiso 1 1 calc R . .
C6 C 0.28452(12) 0.09566(10) 0.28826(12) 0.0421(7) Uani 1 1 d . . .
H6 H 0.312 0.108 0.276 0.051 Uiso 1 1 calc R . .
C7 C 0.12369(10) 0.19149(10) 0.19995(10) 0.0322(6) Uani 1 1 d . . .
H8 H 0.1182 0.2252 0.2027 0.039 Uiso 1 1 calc R . .
C8 C 0.08792(11) 0.17465(13) 0.16521(13) 0.0464(8) Uani 1 1 d . . .
H7A H 0.0926 0.1419 0.1594 0.07 Uiso 1 1 calc R . .
H7B H 0.0913 0.1917 0.1365 0.07 Uiso 1 1 calc R . .
H7C H 0.0571 0.1795 0.1776 0.07 Uiso 1 1 calc R . .
C9 C 0.11475(10) 0.17234(11) 0.24770(11) 0.0379(6) Uani 1 1 d . . .
H9A H 0.1371 0.1851 0.2693 0.057 Uiso 1 1 calc R . .
H9B H 0.1177 0.1389 0.2471 0.057 Uiso 1 1 calc R . .
H9C H 0.0837 0.1807 0.2575 0.057 Uiso 1 1 calc R . .
C10 C 0.27870(11) 0.23577(13) 0.41366(11) 0.0423(7) Uani 1 1 d . A .
H11 H 0.2772 0.245 0.4466 0.051 Uiso 1 1 calc R . .
C11 C 0.29536(14) 0.18680(16) 0.41128(13) 0.0570(10) Uani 1 1 d . . .
H10A H 0.2753 0.1672 0.4297 0.086 Uiso 1 1 calc R A .
H10B H 0.3267 0.1851 0.4232 0.086 Uiso 1 1 calc R . .
H10C H 0.295 0.1764 0.3794 0.086 Uiso 1 1 calc R . .
C12 C 0.31309(14) 0.26735(19) 0.38910(18) 0.0752(14) Uani 1 1 d . . .
H12A H 0.3016 0.2989 0.3896 0.113 Uiso 1 1 calc R A .
H12B H 0.3168 0.2573 0.3573 0.113 Uiso 1 1 calc R . .
H12C H 0.3427 0.2659 0.4048 0.113 Uiso 1 1 calc R . .
C13A C 0.1892(9) 0.1893(5) 0.4097(8) 0.040(3) Uani 0.5 1 d P A 1
H13A H 0.2045 0.1598 0.4015 0.048 Uiso 0.5 1 calc PR A 1
C14A C 0.1393(5) 0.1967(8) 0.3865(8) 0.045(3) Uani 0.5 1 d P A 1
H14A H 0.1189 0.1716 0.3955 0.068 Uiso 0.5 1 calc PR A 1
H14B H 0.1424 0.1972 0.3531 0.068 Uiso 0.5 1 calc PR A 1
H14C H 0.1263 0.2259 0.3969 0.068 Uiso 0.5 1 calc PR A 1
C15A C 0.1783(10) 0.1956(12) 0.4642(7) 0.050(4) Uani 0.5 1 d P A 1
H15A H 0.1644 0.2257 0.4694 0.075 Uiso 0.5 1 calc PR A 1
H15B H 0.2068 0.1933 0.4817 0.075 Uiso 0.5 1 calc PR A 1
H15C H 0.157 0.1716 0.4742 0.075 Uiso 0.5 1 calc PR A 1
C16A C 0.2003(4) 0.2897(4) 0.4248(3) 0.044(2) Uani 0.5 1 d P A 1
H16A H 0.2006 0.2784 0.4571 0.053 Uiso 0.5 1 calc PR A 1
C17A C 0.2299(4) 0.3317(3) 0.4216(3) 0.078(3) Uani 0.5 1 d P A 1
H17A H 0.2279 0.3444 0.3906 0.117 Uiso 0.5 1 calc PR A 1
H17B H 0.2617 0.3235 0.4284 0.117 Uiso 0.5 1 calc PR A 1
H17C H 0.2193 0.3545 0.4438 0.117 Uiso 0.5 1 calc PR A 1
C18A C 0.1502(8) 0.3002(7) 0.4108(8) 0.094(9) Uani 0.5 1 d P A 1
H18A H 0.1331 0.2714 0.408 0.141 Uiso 0.5 1 calc PR A 1
H18B H 0.1499 0.3163 0.3814 0.141 Uiso 0.5 1 calc PR A 1
H18C H 0.1358 0.3194 0.4343 0.141 Uiso 0.5 1 calc PR A 1
C13B C 0.1850(8) 0.2021(4) 0.4131(7) 0.030(2) Uani 0.5 1 d P A 2
H13B H 0.2043 0.1752 0.4045 0.036 Uiso 0.5 1 calc PR A 2
C14B C 0.1419(9) 0.1853(10) 0.3900(9) 0.088(10) Uani 0.5 1 d P A 2
H14D H 0.144 0.1909 0.357 0.133 Uiso 0.5 1 calc PR A 2
H14E H 0.1154 0.2017 0.4024 0.133 Uiso 0.5 1 calc PR A 2
H14F H 0.1383 0.1524 0.3956 0.133 Uiso 0.5 1 calc PR A 2
C15B C 0.1878(11) 0.1946(15) 0.4634(10) 0.084(11) Uani 0.5 1 d P A 2
H15D H 0.1712 0.2191 0.4793 0.125 Uiso 0.5 1 calc PR A 2
H15E H 0.22 0.1948 0.4729 0.125 Uiso 0.5 1 calc PR A 2
H15F H 0.174 0.165 0.4711 0.125 Uiso 0.5 1 calc PR A 2
C16B C 0.2038(4) 0.3040(3) 0.4130(3) 0.0342(19) Uani 0.5 1 d P A 2
H16B H 0.2197 0.3274 0.3936 0.041 Uiso 0.5 1 calc PR A 2
C17B C 0.1526(4) 0.3142(6) 0.4092(7) 0.048(3) Uani 0.5 1 d P A 2
H17D H 0.1354 0.2917 0.4272 0.073 Uiso 0.5 1 calc PR A 2
H17E H 0.1432 0.3123 0.377 0.073 Uiso 0.5 1 calc PR A 2
H17F H 0.1464 0.345 0.4208 0.073 Uiso 0.5 1 calc PR A 2
C18B C 0.2177(3) 0.3143(3) 0.4629(2) 0.0499(17) Uani 0.5 1 d P A 2
H18D H 0.251 0.3119 0.466 0.075 Uiso 0.5 1 calc PR A 2
H18E H 0.2029 0.2922 0.4834 0.075 Uiso 0.5 1 calc PR A 2
H18F H 0.2079 0.3454 0.471 0.075 Uiso 0.5 1 calc PR A 2
H1 H 0.1901(15) 0.2941(15) 0.3077(15) 0.064(13) Uiso 1 1 d . . .

loop_
_atom_site_aniso_label
_atom_site_aniso_U_11
_atom_site_aniso_U_22
_atom_site_aniso_U_33
_atom_site_aniso_U_23
_atom_site_aniso_U_13
_atom_site_aniso_U_12
Ni1 0.02464(16) 0.02531(16) 0.01844(15) -0.00081(12) 0.00002(11) 0.00112(12)
Ni2 0.01780(11) 0.01780(11) 0.01780(11) -0.00009(10) -0.00009(10) -0.00009(10)
Si1 0.0224(3) 0.0214(3) 0.0212(3) 0.0026(2) -0.0002(3) -0.0001(2)
P1 0.0316(3) 0.0372(4) 0.0188(3) -0.0017(3) -0.0011(2) -0.0012(3)
P2 0.0206(2) 0.0206(2) 0.0206(2) -0.0012(2) -0.0012(2) -0.0012(2)
C1 0.0372(13) 0.0242(11) 0.0269(12) 0.0043(9) -0.0082(11) -0.0020(11)
C2 0.0552(19) 0.0415(17) 0.0337(15) 0.0101(13) -0.0040(14) -0.0119(15)
C3 0.083(3) 0.049(2) 0.061(2) 0.0237(19) -0.012(2) -0.033(2)
C4 0.121(4) 0.0270(17) 0.081(3) 0.0134(18) -0.032(3) -0.012(2)
C5 0.088(3) 0.0291(17) 0.074(3) -0.0035(17) -0.028(2) 0.0126(19)
C6 0.0503(18) 0.0291(14) 0.0471(18) -0.0027(12) -0.0115(14) 0.0033(13)
C7 0.0266(13) 0.0324(13) 0.0375(15) -0.0016(11) -0.0005(11) -0.0038(11)
C8 0.0299(15) 0.058(2) 0.0512(19) -0.0100(16) -0.0066(13) -0.0067(14)
C9 0.0292(14) 0.0467(16) 0.0378(15) -0.0006(13) 0.0086(12) -0.0093(12)
C10 0.0389(16) 0.058(2) 0.0299(14) -0.0026(13) -0.0126(12) -0.0004(14)
C11 0.059(2) 0.074(3) 0.0381(18) -0.0114(17) -0.0142(16) 0.024(2)
C12 0.0373(19) 0.108(4) 0.080(3) 0.006(3) -0.018(2) -0.027(2)
C13A 0.062(7) 0.032(8) 0.026(5) -0.007(6) 0.005(4) -0.017(7)
C14A 0.032(5) 0.073(7) 0.031(5) 0.007(4) 0.001(3) -0.037(4)
C15A 0.052(6) 0.084(12) 0.015(5) 0.005(5) 0.006(3) -0.026(5)
C16A 0.069(6) 0.045(6) 0.018(4) -0.007(3) 0.007(4) 0.016(5)
C17A 0.153(10) 0.029(3) 0.051(5) -0.006(3) 0.017(5) 0.004(5)
C18A 0.138(15) 0.093(15) 0.050(7) -0.032(9) 0.003(8) 0.074(12)
C13B 0.048(5) 0.024(6) 0.017(4) -0.007(5) 0.002(3) -0.013(5)
C14B 0.102(14) 0.13(2) 0.031(7) -0.006(11) 0.011(7) -0.051(13)
C15B 0.11(2) 0.096(17) 0.047(9) 0.020(9) 0.010(10) -0.055(15)
C16B 0.051(4) 0.029(5) 0.023(5) -0.001(3) -0.001(3) 0.005(4)
C17B 0.037(4) 0.057(8) 0.051(6) -0.022(5) -0.004(4) 0.024(4)
C18B 0.071(5) 0.048(4) 0.030(3) -0.008(3) -0.005(3) 0.004(3)

loop_
_atom_type_symbol
_atom_type_description
_atom_type_scat_dispersion_real
_atom_type_scat_dispersion_imag
_atom_type_scat_source
C C 0.0033 0.0016 'International Tables Vol C Tables 4.2.6.8 and 6.1.1.4'
H H 0 0 'International Tables Vol C Tables 4.2.6.8 and 6.1.1.4'
Si Si 0.0817 0.0704 'International Tables Vol C Tables 4.2.6.8 and 6.1.1.4'
P P 0.1023 0.0942 'International Tables Vol C Tables 4.2.6.8 and 6.1.1.4'
Ni Ni 0.3393 1.1124 'International Tables Vol C Tables 4.2.6.8 and 6.1.1.4'

loop_
_geom_angle_atom_site_label_1
_geom_angle_atom_site_label_2
_geom_angle_atom_site_label_3
_geom_angle
_geom_angle_site_symmetry_1
_geom_angle_site_symmetry_3
P1 Ni1 Si1 106.65(3) . .
P1 Ni1 Si1 145.36(3) . 12
Si1 Ni1 Si1 108.00(3) . 12
P1 Ni1 Ni2 160.86(3) . .
Si1 Ni1 Ni2 54.339(18) . .
Si1 Ni1 Ni2 53.708(18) 12 .
P1 Ni1 H1 101.4(17) . .
Si1 Ni1 H1 151.7(16) . .
Si1 Ni1 H1 44.0(17) 12 .
Ni2 Ni1 H1 97.5(17) . .
Si1 Ni2 Si1 110.04(2) 11 .
Si1 Ni2 Si1 110.04(2) 11 12
Si1 Ni2 Si1 110.04(2) . 12
Si1 Ni2 P2 108.90(2) 11 .
Si1 Ni2 P2 108.90(2) . .
Si1 Ni2 P2 108.90(2) 12 .
Si1 Ni2 Ni1 54.07(2) 11 11
Si1 Ni2 Ni1 56.02(2) . 11
Si1 Ni2 Ni1 124.62(3) 12 11
P2 Ni2 Ni1 126.471(12) . 11
Si1 Ni2 Ni1 56.02(2) 11 12
Si1 Ni2 Ni1 124.62(3) . 12
Si1 Ni2 Ni1 54.07(2) 12 12
P2 Ni2 Ni1 126.471(12) . 12
Ni1 Ni2 Ni1 88.282(17) 11 12
Si1 Ni2 Ni1 124.62(3) 11 .
Si1 Ni2 Ni1 54.07(2) . .
Si1 Ni2 Ni1 56.02(2) 12 .
P2 Ni2 Ni1 126.471(12) . .
Ni1 Ni2 Ni1 88.282(17) 11 .
Ni1 Ni2 Ni1 88.282(17) 12 .
C1 Si1 Ni1 131.13(10) . .
C1 Si1 Ni2 131.28(9) . .
Ni1 Si1 Ni2 71.59(2) . .
C1 Si1 Ni1 121.13(10) . 11
Ni1 Si1 Ni1 106.84(3) . 11
Ni2 Si1 Ni1 70.27(2) . 11
C13B P1 C10 105.9(7) . .
C16A P1 C10 99.3(4) . .
C13B P1 C16B 108.0(5) . .
C10 P1 C16B 101.7(3) . .
C16A P1 C13A 104.2(6) . .
C10 P1 C13A 100.8(8) . .
C13B P1 Ni1 114.0(6) . .
C16A P1 Ni1 122.6(3) . .
C10 P1 Ni1 117.87(11) . .
C16B P1 Ni1 108.4(3) . .
C13A P1 Ni1 109.3(6) . .
C7 P2 C7 106.38(10) 12 11
C7 P2 C7 106.38(10) 12 .
C7 P2 C7 106.38(10) 11 .
C7 P2 Ni2 112.41(9) 12 .
C7 P2 Ni2 112.41(9) 11 .
C7 P2 Ni2 112.41(9) . .
C6 C1 C2 117.8(3) . .
C6 C1 Si1 119.3(2) . .
C2 C1 Si1 122.6(2) . .
C3 C2 C1 120.9(4) . .
C3 C2 H2 119.6 . .
C1 C2 H2 119.6 . .
C2 C3 C4 120.0(4) . .
C2 C3 H3 120 . .
C4 C3 H3 120 . .
C5 C4 C3 119.8(3) . .
C5 C4 H4 120.1 . .
C3 C4 H4 120.1 . .
C4 C5 C6 120.7(4) . .
C4 C5 H5 119.6 . .
C6 C5 H5 119.6 . .
C5 C6 C1 120.8(4) . .
C5 C6 H6 119.6 . .
C1 C6 H6 119.6 . .
C9 C7 C8 111.7(3) . .
C9 C7 P2 109.6(2) . .
C8 C7 P2 119.0(2) . .
C9 C7 H8 105.1 . .
C8 C7 H8 105.1 . .
P2 C7 H8 105.1 . .
C7 C8 H7A 109.5 . .
C7 C8 H7B 109.5 . .
H7A C8 H7B 109.5 . .
C7 C8 H7C 109.5 . .
H7A C8 H7C 109.5 . .
H7B C8 H7C 109.5 . .
C7 C9 H9A 109.5 . .
C7 C9 H9B 109.5 . .
H9A C9 H9B 109.5 . .
C7 C9 H9C 109.5 . .
H9A C9 H9C 109.5 . .
H9B C9 H9C 109.5 . .
C11 C10 C12 109.6(4) . .
C11 C10 P1 113.6(2) . .
C12 C10 P1 108.7(2) . .
C11 C10 H11 108.3 . .
C12 C10 H11 108.3 . .
P1 C10 H11 108.3 . .
C10 C11 H10A 109.5 . .
C10 C11 H10B 109.5 . .
H10A C11 H10B 109.5 . .
C10 C11 H10C 109.5 . .
H10A C11 H10C 109.5 . .
H10B C11 H10C 109.5 . .
C10 C12 H12A 109.5 . .
C10 C12 H12B 109.5 . .
H12A C12 H12B 109.5 . .
C10 C12 H12C 109.5 . .
H12A C12 H12C 109.5 . .
H12B C12 H12C 109.5 . .
C14A C13A C15A 102.4(17) . .
C14A C13A P1 100.5(12) . .
C15A C13A P1 108.5(15) . .
C14A C13A H13A 114.6 . .
C15A C13A H13A 114.6 . .
P1 C13A H13A 114.6 . .
C17A C16A C18A 111.4(12) . .
C17A C16A P1 111.5(7) . .
C18A C16A P1 107.7(10) . .
C17A C16A H16A 108.7 . .
C18A C16A H16A 108.7 . .
P1 C16A H16A 108.7 . .
C15B C13B C14B 116(2) . .
C15B C13B P1 118.5(18) . .
C14B C13B P1 122.2(15) . .
C15B C13B H13B 95.9 . .
C14B C13B H13B 95.9 . .
P1 C13B H13B 95.9 . .
C13B C14B H14D 109.5 . .
C13B C14B H14E 109.5 . .
H14D C14B H14E 109.5 . .
C13B C14B H14F 109.5 . .
H14D C14B H14F 109.5 . .
H14E C14B H14F 109.5 . .
C13B C15B H15D 109.5 . .
C13B C15B H15E 109.5 . .
H15D C15B H15E 109.5 . .
C13B C15B H15F 109.5 . .
H15D C15B H15F 109.5 . .
H15E C15B H15F 109.5 . .
C17B C16B C18B 106.6(10) . .
C17B C16B P1 113.5(8) . .
C18B C16B P1 117.4(6) . .
C17B C16B H16B 106.2 . .
C18B C16B H16B 106.2 . .
P1 C16B H16B 106.2 . .
C16B C17B H17D 109.5 . .
C16B C17B H17E 109.5 . .
H17D C17B H17E 109.5 . .
C16B C17B H17F 109.5 . .
H17D C17B H17F 109.5 . .
H17E C17B H17F 109.5 . .
C16B C18B H18D 109.5 . .
C16B C18B H18E 109.5 . .
H18D C18B H18E 109.5 . .
C16B C18B H18F 109.5 . .
H18D C18B H18F 109.5 . .
H18E C18B H18F 109.5 . .

loop_
_geom_bond_atom_site_label_1
_geom_bond_atom_site_label_2
_geom_bond_distance
_geom_bond_site_symmetry_2
Ni1 P1 2.1495(7) .
Ni1 Si1 2.1935(8) .
Ni1 Si1 2.2645(8) 12
Ni1 Ni2 2.5704(5) .
Ni1 H1 1.57(4) .
Ni2 Si1 2.2010(7) 11
Ni2 Si1 2.2010(7) .
Ni2 Si1 2.2010(7) 12
Ni2 P2 2.2048(12) .
Ni2 Ni1 2.5704(5) 11
Ni2 Ni1 2.5704(5) 12
Si1 C1 1.898(3) .
Si1 Ni1 2.2645(8) 11
P1 C13B 1.78(2) .
P1 C16A 1.810(10) .
P1 C10 1.859(3) .
P1 C16B 1.955(10) .
P1 C13A 1.96(2) .
P2 C7 1.867(3) 12
P2 C7 1.867(3) 11
P2 C7 1.867(3) .
C1 C6 1.398(5) .
C1 C2 1.396(4) .
C2 C3 1.392(5) .
C2 H2 0.95 .
C3 C4 1.391(7) .
C3 H3 0.95 .
C4 C5 1.359(7) .
C4 H4 0.95 .
C5 C6 1.392(5) .
C5 H5 0.95 .
C6 H6 0.95 .
C7 C9 1.525(4) .
C7 C8 1.537(4) .
C7 H8 1 .
C8 H7A 0.98 .
C8 H7B 0.98 .
C8 H7C 0.98 .
C9 H9A 0.98 .
C9 H9B 0.98 .
C9 H9C 0.98 .
C10 C11 1.512(5) .
C10 C12 1.540(6) .
C10 H11 1 .
C11 H10A 0.98 .
C11 H10B 0.98 .
C11 H10C 0.98 .
C12 H12A 0.98 .
C12 H12B 0.98 .
C12 H12C 0.98 .
C13A C14A 1.62(3) .
C13A C15A 1.64(3) .
C13A H13A 1 .
C14A H14A 0.98 .
C14A H14B 0.98 .
C14A H14C 0.98 .
C15A H15A 0.98 .
C15A H15B 0.98 .
C15A H15C 0.98 .
C16A C17A 1.503(14) .
C16A C18A 1.55(3) .
C16A H16A 1 .
C17A H17A 0.98 .
C17A H17B 0.98 .
C17A H17C 0.98 .
C18A H18A 0.98 .
C18A H18B 0.98 .
C18A H18C 0.98 .
C13B C15B 1.49(4) .
C13B C14B 1.51(3) .
C13B H13B 1 .
C14B H14D 0.98 .
C14B H14E 0.98 .
C14B H14F 0.98 .
C15B H15D 0.98 .
C15B H15E 0.98 .
C15B H15F 0.98 .
C16B C17B 1.529(16) .
C16B C18B 1.543(11) .
C16B H16B 1 .
C17B H17D 0.98 .
C17B H17E 0.98 .
C17B H17F 0.98 .
C18B H18D 0.98 .
C18B H18E 0.98 .
C18B H18F 0.98 .
